data_7219370
loop_
_publ_author_name
'Zhao, Tong'
'Xing, Qifeng'
'Song, Kuifeng'
'Ban, Qing'
'Liang, Tongling'
'Liu, Qingbin'
'Sun, Wen Hua'

_publ_section_title
;
 Enhancing catalytic activity towards Heck-reaction by using
 4,5,9,10-tetra(arylimino)pyrenylidenyldipalladium tetrachlorides
;
_journal_name_full 'RSC Adv.'
_journal_paper_doi 10.1039/C4RA16193A
_journal_year 2015
_chemical_formula_moiety 'C48 H42 Cl4 N4 Pd2'
_chemical_formula_sum 'C48 H42 Cl4 N4 Pd2'
_chemical_formula_weight 1029.46
_chemical_name_systematic
;
 ?
;
_space_group_IT_number 14
_symmetry_cell_setting monoclinic
_symmetry_space_group_name_Hall '-P 2yn'
_symmetry_space_group_name_H-M 'P 1 21/n 1'
_atom_sites_solution_hydrogens geom
_atom_sites_solution_primary direct
_atom_sites_solution_secondary difmap
_audit_creation_method SHELXL-97
_audit_update_record
;
2014-11-27 deposited with the CCDC.
2015-01-20 downloaded from the CCDC.
;
_cell_angle_alpha 90.00
_cell_angle_beta 90.50(3)
_cell_angle_gamma 90.00
_cell_formula_units_Z 4
_cell_length_a 14.249(3)
_cell_length_b 12.729(3)
_cell_length_c 27.486(6)
_cell_measurement_temperature 100(2)
_cell_measurement_theta_max 25.00
_cell_measurement_theta_min 1.48
_cell_volume 4985.1(19)
_computing_cell_refinement 'CrystalClear (Rigaku Inc., 2007)'
_computing_data_collection 'CrystalClear (Rigaku Inc., 2007)'
_computing_data_reduction 'CrystalClear (Rigaku Inc., 2007)'
_computing_molecular_graphics 'XP in Siemens SHELXTL (Sheldrick, 1994)'
_computing_publication_material 'SHELX97 (Sheldrick, 1997)'
_computing_structure_refinement 'SHELXL-97 (Sheldrick, 1997)'
_computing_structure_solution 'SHELXS-97 (Sheldrick, 1990)'
_diffrn_ambient_temperature 100(2)
_diffrn_measured_fraction_theta_full 0.997
_diffrn_measured_fraction_theta_max 0.997
_diffrn_measurement_device_type 'Saturn724+ CCD'
_diffrn_measurement_method '\w scans at fixed \c = 45\%'
_diffrn_radiation_monochromator graphite
_diffrn_radiation_source 'fine-focus sealed tube'
_diffrn_radiation_type MoK\a
_diffrn_radiation_wavelength 0.71073
_diffrn_reflns_av_R_equivalents 0.0696
_diffrn_reflns_av_sigmaI/netI 0.0639
_diffrn_reflns_limit_h_max 13
_diffrn_reflns_limit_h_min -16
_diffrn_reflns_limit_k_max 15
_diffrn_reflns_limit_k_min -15
_diffrn_reflns_limit_l_max 25
_diffrn_reflns_limit_l_min -32
_diffrn_reflns_number 28115
_diffrn_reflns_theta_full 25.00
_diffrn_reflns_theta_max 25.00
_diffrn_reflns_theta_min 1.48
_diffrn_standards_decay_% none
_diffrn_standards_interval_count none
_diffrn_standards_interval_time none
_diffrn_standards_number none
_exptl_absorpt_coefficient_mu 0.970
_exptl_absorpt_correction_T_max 1.0000
_exptl_absorpt_correction_T_min 0.6029
_exptl_absorpt_correction_type multi-scan
_exptl_absorpt_process_details 'SADABS (Sheldrick, 1996)'
_exptl_crystal_colour black
_exptl_crystal_density_diffrn 1.372
_exptl_crystal_density_method 'not measured'
_exptl_crystal_description Plate
_exptl_crystal_F_000 2072
_exptl_crystal_size_max 0.198
_exptl_crystal_size_mid 0.124
_exptl_crystal_size_min 0.103
_platon_squeeze_details ' ?'
_refine_diff_density_max 1.222
_refine_diff_density_min -1.498
_refine_diff_density_rms 0.356
_refine_ls_extinction_method none
_refine_ls_goodness_of_fit_ref 1.140
_refine_ls_hydrogen_treatment constr
_refine_ls_matrix_type full
_refine_ls_number_parameters 524
_refine_ls_number_reflns 8751
_refine_ls_number_restraints 702
_refine_ls_restrained_S_all 1.112
_refine_ls_R_factor_gt 0.0800
_refine_ls_shift/su_max 0.001
_refine_ls_shift/su_mean 0.000
_refine_ls_structure_factor_coef Fsqd
_refine_ls_weighting_details 'calc w=1/[\s^2^(Fo^2^)+(0.1517P)^2^+16.9223P] where P=(Fo^2^+2Fc^2^)/3'
_refine_ls_weighting_scheme calc
_refine_ls_wR_factor_gt 0.2385
_refine_ls_wR_factor_ref 0.2530
_reflns_number_gt 7456
_reflns_number_total 8751
_reflns_threshold_expression >2sigma(I)
_cod_data_source_file c4ra16193a1.cif
_cod_data_source_block Pd1
_cod_original_cell_volume 4984.8(17)
_cod_original_sg_symbol_H-M P2(1)/n
_cod_database_code 7219370
_refine_ls_r_factor_ref 0.0926

loop_
_symmetry_equiv_pos_as_xyz
'x, y, z'
'-x+1/2, y+1/2, -z+1/2'
'-x, -y, -z'
'x-1/2, -y-1/2, z-1/2'

loop_
_atom_site_label
_atom_site_type_symbol
_atom_site_fract_x
_atom_site_fract_y
_atom_site_fract_z
_atom_site_U_iso_or_equiv
_atom_site_adp_type
_atom_site_occupancy
_atom_site_symmetry_multiplicity
_atom_site_calc_flag
_atom_site_refinement_flags
Pd2 Pd 1.23161(4) 0.34861(5) 0.78606(2) 0.0248(2) Uani 1 1 d U
Pd1 Pd 0.82981(4) 1.01317(4) 0.79034(2) 0.0261(2) Uani 1 1 d U
Cl2 Cl 0.79738(15) 1.14622(15) 0.73518(8) 0.0343(5) Uani 1 1 d U
Cl3 Cl 1.33414(14) 0.27833(17) 0.84459(7) 0.0369(5) Uani 1 1 d U
Cl4 Cl 1.30257(15) 0.25243(18) 0.72825(8) 0.0394(5) Uani 1 1 d U
Cl1 Cl 0.81873(17) 1.12906(16) 0.85290(8) 0.0411(5) Uani 1 1 d U
N3 N 1.1405(4) 0.4211(5) 0.7386(2) 0.0250(13) Uani 1 1 d U
N2 N 0.8578(4) 0.9031(5) 0.7409(2) 0.0244(13) Uani 1 1 d U
C6 C 0.9143(5) 0.7049(6) 0.8356(3) 0.0273(15) Uani 1 1 d U
N4 N 1.1580(4) 0.4343(5) 0.8322(2) 0.0246(13) Uani 1 1 d U
C13 C 1.0184(5) 0.5640(6) 0.7306(3) 0.0238(14) Uani 1 1 d U
N1 N 0.8556(5) 0.8860(5) 0.8339(2) 0.0268(13) Uani 1 1 d U
C5 C 0.9748(5) 0.6400(6) 0.8105(3) 0.0245(14) Uani 1 1 d U
C25 C 0.8635(5) 0.9320(6) 0.6905(3) 0.0269(15) Uani 1 1 d U
C11 C 1.0911(5) 0.4957(6) 0.8109(3) 0.0253(15) Uani 1 1 d U
C10 C 1.0228(5) 0.5576(6) 0.8370(3) 0.0225(14) Uani 1 1 d U
C4 C 0.9755(5) 0.6446(6) 0.7573(3) 0.0232(14) Uani 1 1 d U
C33 C 1.1384(6) 0.3984(6) 0.6882(3) 0.0298(15) Uani 1 1 d U
C15 C 0.9389(5) 0.6299(6) 0.6553(3) 0.0262(15) Uani 1 1 d U
H15A H 0.9248 0.6206 0.6217 0.031 Uiso 1 1 calc R
C14 C 0.9995(5) 0.5605(6) 0.6798(3) 0.0268(15) Uani 1 1 d U
H14A H 1.0299 0.5078 0.6612 0.032 Uiso 1 1 calc R
C9 C 1.0040(6) 0.5365(6) 0.8851(3) 0.0275(15) Uani 1 1 d U
H9A H 1.0367 0.4826 0.9021 0.033 Uiso 1 1 calc R
C8 C 0.9359(6) 0.5961(6) 0.9079(3) 0.0294(16) Uani 1 1 d U
H8A H 0.9199 0.5813 0.9406 0.035 Uiso 1 1 calc R
C38 C 1.0773(6) 0.3236(7) 0.6698(3) 0.0369(17) Uani 1 1 d U
C3 C 0.9206(5) 0.7227(6) 0.7317(3) 0.0232(14) Uani 1 1 d U
C17 C 0.8513(6) 0.8950(6) 0.8851(3) 0.0314(16) Uani 1 1 d U
C16 C 0.9004(5) 0.7117(6) 0.6811(3) 0.0233(14) Uani 1 1 d U
H16A H 0.8605 0.7608 0.6651 0.028 Uiso 1 1 calc R
C12 C 1.0845(5) 0.4914(5) 0.7576(3) 0.0212(14) Uani 1 1 d U
C34 C 1.2017(6) 0.4517(8) 0.6584(3) 0.0388(17) Uani 1 1 d U
C26 C 0.9508(6) 0.9655(6) 0.6766(3) 0.0317(16) Uani 1 1 d U
C27 C 0.9559(7) 0.9943(7) 0.6275(3) 0.0410(19) Uani 1 1 d U
H27A H 1.0142 1.0180 0.6150 0.049 Uiso 1 1 calc R
C30 C 0.7816(6) 0.9336(6) 0.6605(3) 0.0319(16) Uani 1 1 d U
C41 C 1.1795(5) 0.4238(6) 0.8835(3) 0.0243(14) Uani 1 1 d U
C31 C 0.6891(6) 0.9032(7) 0.6798(3) 0.0366(18) Uani 1 1 d U
H31A H 0.6415 0.9094 0.6540 0.055 Uiso 1 1 calc R
H31B H 0.6727 0.9497 0.7069 0.055 Uiso 1 1 calc R
H31C H 0.6917 0.8304 0.6913 0.055 Uiso 1 1 calc R
C43 C 1.1719(7) 0.3280(8) 0.9566(3) 0.0400(19) Uani 1 1 d U
H43A H 1.1495 0.2689 0.9742 0.048 Uiso 1 1 calc R
C7 C 0.8912(6) 0.6766(6) 0.8836(3) 0.0299(16) Uani 1 1 d U
H7A H 0.8431 0.7145 0.8997 0.036 Uiso 1 1 calc R
C45 C 1.2596(7) 0.4890(7) 0.9575(3) 0.0403(19) Uani 1 1 d U
H45A H 1.2973 0.5394 0.9740 0.048 Uiso 1 1 calc R
C42 C 1.1475(6) 0.3375(6) 0.9072(3) 0.0303(16) Uani 1 1 d U
C22 C 0.7644(7) 0.8940(7) 0.9043(4) 0.0425(18) Uani 1 1 d U
C29 C 0.7904(6) 0.9603(7) 0.6118(3) 0.0365(18) Uani 1 1 d U
H29A H 0.7380 0.9587 0.5902 0.044 Uiso 1 1 calc R
C37 C 1.0712(7) 0.3054(8) 0.6210(3) 0.044(2) Uani 1 1 d U
H37A H 1.0285 0.2548 0.6084 0.053 Uiso 1 1 calc R
C18 C 0.9365(8) 0.9119(8) 0.9133(4) 0.049(2) Uani 1 1 d U
C48 C 1.0856(7) 0.2587(7) 0.8795(3) 0.0399(19) Uani 1 1 d U
H48A H 1.0787 0.2811 0.8456 0.060 Uiso 1 1 calc R
H48B H 1.0236 0.2555 0.8947 0.060 Uiso 1 1 calc R
H48C H 1.1148 0.1890 0.8807 0.060 Uiso 1 1 calc R
C35 C 1.1906(7) 0.4338(9) 0.6104(4) 0.049(2) Uani 1 1 d U
H35A H 1.2279 0.4729 0.5884 0.059 Uiso 1 1 calc R
C36 C 1.1264(8) 0.3601(9) 0.5913(4) 0.054(2) Uani 1 1 d U
H36A H 1.1223 0.3493 0.5571 0.065 Uiso 1 1 calc R
C46 C 1.2343(6) 0.5019(6) 0.9074(3) 0.0295(15) Uani 1 1 d U
C44 C 1.2269(7) 0.4004(8) 0.9808(3) 0.0439(19) Uani 1 1 d U
H44A H 1.2426 0.3892 1.0141 0.053 Uiso 1 1 calc R
C19 C 0.9253(10) 0.9202(9) 0.9649(4) 0.064(2) Uani 1 1 d U
H19A H 0.9786 0.9270 0.9857 0.077 Uiso 1 1 calc R
C24 C 1.0282(8) 0.9205(10) 0.8887(4) 0.062(3) Uani 1 1 d U
H24A H 1.0778 0.9318 0.9130 0.093 Uiso 1 1 calc R
H24B H 1.0267 0.9798 0.8660 0.093 Uiso 1 1 calc R
H24C H 1.0408 0.8555 0.8708 0.093 Uiso 1 1 calc R
C39 C 1.0172(7) 0.2627(8) 0.7047(4) 0.048(2) Uani 1 1 d U
H39A H 0.9780 0.2127 0.6865 0.072 Uiso 1 1 calc R
H39B H 0.9770 0.3113 0.7226 0.072 Uiso 1 1 calc R
H39C H 1.0575 0.2243 0.7276 0.072 Uiso 1 1 calc R
C47 C 1.2668(6) 0.5998(7) 0.8824(3) 0.0381(19) Uani 1 1 d U
H47A H 1.3028 0.6430 0.9054 0.057 Uiso 1 1 calc R
H47B H 1.2122 0.6394 0.8705 0.057 Uiso 1 1 calc R
H47C H 1.3066 0.5809 0.8548 0.057 Uiso 1 1 calc R
C32 C 1.0338(6) 0.9727(7) 0.7137(4) 0.040(2) Uani 1 1 d U
H32A H 1.0127 0.9491 0.7457 0.060 Uiso 1 1 calc R
H32B H 1.0554 1.0456 0.7159 0.060 Uiso 1 1 calc R
H32C H 1.0854 0.9279 0.7028 0.060 Uiso 1 1 calc R
C40 C 1.2721(7) 0.5267(8) 0.6817(4) 0.045(2) Uani 1 1 d U
H40A H 1.3113 0.5578 0.6564 0.068 Uiso 1 1 calc R
H40B H 1.3118 0.4880 0.7048 0.068 Uiso 1 1 calc R
H40C H 1.2384 0.5824 0.6989 0.068 Uiso 1 1 calc R
C21 C 0.7633(10) 0.9063(8) 0.9566(4) 0.061(2) Uani 1 1 d U
H21A H 0.7049 0.9058 0.9730 0.074 Uiso 1 1 calc R
C20 C 0.8432(10) 0.9185(9) 0.9826(4) 0.063(2) Uani 1 1 d U
H20A H 0.8377 0.9263 1.0169 0.075 Uiso 1 1 calc R
C1 C 0.8809(5) 0.8005(6) 0.8121(3) 0.0268(15) Uani 1 1 d U
C2 C 0.8855(5) 0.8110(6) 0.7586(3) 0.0236(14) Uani 1 1 d U
C23 C 0.6783(8) 0.8764(9) 0.8729(4) 0.056(2) Uani 1 1 d U
H23A H 0.6968 0.8712 0.8387 0.085 Uiso 1 1 calc R
H23B H 0.6349 0.9354 0.8769 0.085 Uiso 1 1 calc R
H23C H 0.6474 0.8111 0.8828 0.085 Uiso 1 1 calc R
C28 C 0.8778(7) 0.9891(7) 0.5962(4) 0.043(2) Uani 1 1 d U
H28A H 0.8858 1.0063 0.5628 0.052 Uiso 1 1 calc R

loop_
_atom_site_aniso_label
_atom_site_aniso_U_11
_atom_site_aniso_U_22
_atom_site_aniso_U_33
_atom_site_aniso_U_23
_atom_site_aniso_U_13
_atom_site_aniso_U_12
Pd2 0.0240(3) 0.0245(3) 0.0260(3) -0.0012(2) -0.0032(2) 0.0076(2)
Pd1 0.0290(4) 0.0189(3) 0.0305(4) 0.0006(2) 0.0030(3) 0.0054(2)
Cl2 0.0412(12) 0.0236(10) 0.0382(11) 0.0076(8) 0.0077(9) 0.0099(8)
Cl3 0.0344(11) 0.0432(12) 0.0330(10) 0.0004(9) -0.0086(8) 0.0171(9)
Cl4 0.0406(12) 0.0445(12) 0.0330(11) -0.0085(9) -0.0030(9) 0.0232(10)
Cl1 0.0583(14) 0.0275(10) 0.0376(11) -0.0065(9) -0.0004(10) 0.0108(9)
N3 0.025(3) 0.020(3) 0.030(3) -0.002(2) 0.000(2) -0.001(2)
N2 0.024(3) 0.021(3) 0.028(3) 0.000(2) 0.000(2) 0.005(2)
C6 0.027(3) 0.026(3) 0.029(3) -0.001(3) 0.003(3) 0.000(3)
N4 0.021(3) 0.028(3) 0.025(3) 0.003(2) -0.001(2) 0.006(2)
C13 0.022(3) 0.021(3) 0.028(3) -0.002(3) 0.000(3) 0.003(3)
N1 0.029(3) 0.024(3) 0.027(3) -0.005(2) -0.001(2) 0.003(2)
C5 0.023(3) 0.024(3) 0.026(3) 0.000(3) -0.004(3) -0.006(3)
C25 0.029(3) 0.022(3) 0.030(3) 0.004(3) 0.003(3) 0.006(3)
C11 0.028(3) 0.022(3) 0.025(3) 0.001(3) 0.001(3) 0.002(3)
C10 0.020(3) 0.022(3) 0.025(3) 0.001(3) -0.003(2) 0.004(3)
C4 0.021(3) 0.024(3) 0.025(3) -0.002(3) -0.001(2) 0.001(2)
C33 0.029(3) 0.030(3) 0.030(3) -0.002(3) -0.002(3) 0.011(3)
C15 0.029(3) 0.024(3) 0.025(3) -0.004(3) -0.005(3) 0.004(3)
C14 0.029(3) 0.023(3) 0.029(3) -0.007(3) -0.003(3) 0.005(3)
C9 0.032(3) 0.028(3) 0.022(3) 0.002(3) 0.003(3) 0.000(3)
C8 0.031(3) 0.031(3) 0.027(3) 0.002(3) 0.001(3) -0.001(3)
C38 0.034(3) 0.033(3) 0.043(4) -0.004(3) -0.005(3) 0.005(3)
C3 0.023(3) 0.021(3) 0.026(3) 0.003(3) 0.000(2) 0.001(3)
C17 0.040(3) 0.021(3) 0.033(3) -0.002(3) 0.000(3) -0.001(3)
C16 0.030(3) 0.016(3) 0.025(3) 0.001(3) -0.001(3) -0.001(3)
C12 0.023(3) 0.020(3) 0.021(3) 0.002(3) -0.002(2) -0.004(2)
C34 0.039(4) 0.042(4) 0.035(3) 0.005(3) 0.005(3) 0.007(3)
C26 0.031(3) 0.028(3) 0.036(3) 0.006(3) 0.007(3) 0.006(3)
C27 0.048(4) 0.035(4) 0.041(4) 0.007(3) 0.013(3) 0.007(3)
C30 0.036(3) 0.025(3) 0.034(3) 0.002(3) -0.001(3) 0.006(3)
C41 0.022(3) 0.027(3) 0.023(3) -0.001(3) -0.001(2) 0.006(3)
C31 0.034(4) 0.027(4) 0.049(5) -0.003(4) -0.010(4) 0.002(3)
C43 0.043(4) 0.043(4) 0.034(4) 0.011(3) 0.005(3) 0.007(3)
C7 0.031(3) 0.029(3) 0.030(3) -0.002(3) 0.003(3) -0.001(3)
C45 0.039(4) 0.044(4) 0.038(4) -0.009(3) 0.000(3) 0.006(3)
C42 0.029(3) 0.031(3) 0.031(3) 0.004(3) 0.001(3) 0.005(3)
C22 0.051(4) 0.030(3) 0.047(4) 0.000(3) 0.017(3) 0.003(3)
C29 0.044(4) 0.031(4) 0.035(4) 0.004(3) -0.003(3) 0.006(3)
C37 0.046(4) 0.043(4) 0.043(4) -0.009(4) -0.012(3) 0.010(3)
C18 0.059(4) 0.040(4) 0.048(4) -0.003(3) -0.014(3) -0.003(4)
C48 0.041(4) 0.034(4) 0.045(4) 0.001(4) 0.006(4) -0.005(4)
C35 0.048(4) 0.060(4) 0.039(4) 0.002(4) 0.004(3) 0.011(4)
C36 0.055(4) 0.062(5) 0.046(4) -0.004(4) -0.006(4) 0.012(4)
C46 0.026(3) 0.032(3) 0.030(3) -0.005(3) 0.000(3) 0.003(3)
C44 0.044(4) 0.053(4) 0.034(4) 0.002(3) 0.001(3) 0.005(4)
C19 0.084(5) 0.052(4) 0.055(5) -0.001(4) -0.016(4) -0.004(4)
C24 0.056(5) 0.062(6) 0.068(6) -0.010(5) -0.017(5) -0.007(5)
C39 0.046(5) 0.037(4) 0.060(5) -0.001(4) -0.005(4) -0.015(4)
C47 0.036(4) 0.041(4) 0.037(4) -0.003(4) 0.003(3) -0.012(4)
C32 0.037(4) 0.037(4) 0.046(5) 0.005(4) 0.004(4) 0.004(4)
C40 0.040(4) 0.050(5) 0.046(5) 0.013(4) 0.011(4) 0.000(4)
C21 0.086(5) 0.043(4) 0.056(5) 0.004(4) 0.025(4) 0.005(4)
C20 0.095(5) 0.047(4) 0.046(4) -0.004(4) 0.004(4) 0.005(4)
C1 0.025(3) 0.026(3) 0.029(3) -0.002(3) 0.002(3) -0.004(3)
C2 0.026(3) 0.020(3) 0.025(3) 0.001(3) -0.002(2) -0.002(3)
C23 0.047(5) 0.057(5) 0.065(6) 0.003(5) 0.019(4) 0.001(4)
C28 0.052(4) 0.041(4) 0.037(4) 0.007(3) 0.006(3) 0.002(3)

loop_
_atom_type_symbol
_atom_type_description
_atom_type_scat_dispersion_real
_atom_type_scat_dispersion_imag
_atom_type_scat_source
C C 0.0033 0.0016 'International Tables Vol C Tables 4.2.6.8 and 6.1.1.4'
H H 0.0000 0.0000 'International Tables Vol C Tables 4.2.6.8 and 6.1.1.4'
N N 0.0061 0.0033 'International Tables Vol C Tables 4.2.6.8 and 6.1.1.4'
Cl Cl 0.1484 0.1585 'International Tables Vol C Tables 4.2.6.8 and 6.1.1.4'
Pd Pd -0.9988 1.0072 'International Tables Vol C Tables 4.2.6.8 and 6.1.1.4'

loop_
_geom_angle_atom_site_label_1
_geom_angle_atom_site_label_2
_geom_angle_atom_site_label_3
_geom_angle
N4 Pd2 N3 79.8(2)
N4 Pd2 Cl4 174.08(18)
N3 Pd2 Cl4 94.71(18)
N4 Pd2 Cl3 95.79(18)
N3 Pd2 Cl3 175.07(18)
Cl4 Pd2 Cl3 89.76(8)
N2 Pd1 N1 78.9(2)
N2 Pd1 Cl1 170.85(19)
N1 Pd1 Cl1 94.79(19)
N2 Pd1 Cl2 96.18(19)
N1 Pd1 Cl2 174.66(19)
Cl1 Pd1 Cl2 90.34(8)
C12 N3 C33 121.4(6)
C12 N3 Pd2 116.1(5)
C33 N3 Pd2 122.5(5)
C2 N2 C25 124.1(6)
C2 N2 Pd1 115.6(5)
C25 N2 Pd1 119.4(5)
C5 C6 C7 117.8(7)
C5 C6 C1 118.6(7)
C7 C6 C1 123.5(7)
C11 N4 C41 127.9(6)
C11 N4 Pd2 114.4(5)
C41 N4 Pd2 117.7(5)
C4 C13 C14 117.2(7)
C4 C13 C12 117.6(7)
C14 C13 C12 125.1(6)
C1 N1 C17 123.0(7)
C1 N1 Pd1 116.2(5)
C17 N1 Pd1 120.7(5)
C6 C5 C10 118.5(7)
C6 C5 C4 119.0(7)
C10 C5 C4 121.6(7)
C26 C25 C30 125.1(8)
C26 C25 N2 114.0(7)
C30 C25 N2 120.6(7)
N4 C11 C10 124.8(7)
N4 C11 C12 116.5(6)
C10 C11 C12 118.5(7)
C9 C10 C5 122.0(7)
C9 C10 C11 120.4(7)
C5 C10 C11 117.6(7)
C13 C4 C3 118.9(7)
C13 C4 C5 120.0(7)
C3 C4 C5 120.4(7)
C38 C33 C34 121.7(8)
C38 C33 N3 120.5(8)
C34 C33 N3 117.8(8)
C16 C15 C14 118.4(7)
C15 C14 C13 124.2(7)
C10 C9 C8 118.0(7)
C7 C8 C9 120.7(7)
C37 C38 C33 120.8(9)
C37 C38 C39 120.5(9)
C33 C38 C39 118.7(8)
C16 C3 C2 120.8(7)
C16 C3 C4 120.8(7)
C2 C3 C4 118.4(7)
C22 C17 N1 115.8(8)
C22 C17 C18 124.0(9)
N1 C17 C18 120.1(8)
C15 C16 C3 120.0(7)
N3 C12 C11 112.8(6)
N3 C12 C13 127.1(7)
C11 C12 C13 120.0(6)
C35 C34 C33 114.9(9)
C35 C34 C40 126.1(9)
C33 C34 C40 118.9(8)
C25 C26 C27 113.9(8)
C25 C26 C32 121.4(8)
C27 C26 C32 124.7(8)
C26 C27 C28 122.1(9)
C29 C30 C25 118.8(8)
C29 C30 C31 119.9(8)
C25 C30 C31 121.3(7)
C42 C41 C46 122.0(7)
C42 C41 N4 118.2(7)
C46 C41 N4 119.8(7)
C44 C43 C42 123.0(9)
C8 C7 C6 122.3(8)
C44 C45 C46 117.2(9)
C41 C42 C43 116.9(8)
C41 C42 C48 119.1(7)
C43 C42 C48 124.0(8)
C17 C22 C21 113.9(10)
C17 C22 C23 121.5(9)
C21 C22 C23 124.6(10)
C28 C29 C30 117.2(9)
C36 C37 C38 118.8(10)
C19 C18 C17 116.2(10)
C19 C18 C24 123.6(10)
C17 C18 C24 120.2(9)
C34 C35 C36 123.3(10)
C37 C36 C35 120.2(10)
C41 C46 C45 119.8(8)
C41 C46 C47 122.8(7)
C45 C46 C47 117.4(8)
C43 C44 C45 121.1(9)
C20 C19 C18 119.3(12)
C20 C21 C22 121.6(11)
C19 C20 C21 125.0(12)
N1 C1 C6 125.9(7)
N1 C1 C2 113.6(7)
C6 C1 C2 120.1(7)
N2 C2 C3 127.2(7)
N2 C2 C1 115.4(7)
C3 C2 C1 117.4(7)
C29 C28 C27 122.6(9)

loop_
_geom_bond_atom_site_label_1
_geom_bond_atom_site_label_2
_geom_bond_distance
Pd2 N4 1.981(6)
Pd2 N3 2.051(6)
Pd2 Cl4 2.253(2)
Pd2 Cl3 2.341(2)
Pd1 N2 1.994(6)
Pd1 N1 2.045(7)
Pd1 Cl1 2.272(2)
Pd1 Cl2 2.317(2)
N3 C12 1.309(10)
N3 C33 1.416(10)
N2 C2 1.328(10)
N2 C25 1.438(10)
C6 C5 1.382(11)
C6 C7 1.407(11)
C6 C1 1.457(11)
N4 C11 1.361(10)
N4 C41 1.446(9)
C13 C4 1.404(10)
C13 C14 1.422(11)
C13 C12 1.509(10)
N1 C1 1.297(10)
N1 C17 1.413(10)
C5 C10 1.445(10)
C5 C4 1.463(11)
C25 C26 1.372(11)
C25 C30 1.423(11)
C11 C10 1.447(10)
C11 C12 1.470(10)
C10 C9 1.378(10)
C4 C3 1.446(10)
C33 C38 1.383(12)
C33 C34 1.400(13)
C15 C16 1.377(11)
C15 C14 1.403(11)
C9 C8 1.387(11)
C8 C7 1.376(12)
C38 C37 1.362(13)
C38 C39 1.507(14)
C3 C16 1.424(10)
C3 C2 1.438(11)
C17 C22 1.349(13)
C17 C18 1.451(13)
C34 C35 1.346(13)
C34 C40 1.522(14)
C26 C27 1.401(13)
C26 C32 1.558(13)
C27 C28 1.403(14)
C30 C29 1.388(12)
C30 C31 1.476(12)
C41 C42 1.357(11)
C41 C46 1.421(11)
C43 C44 1.377(14)
C43 C42 1.406(12)
C45 C44 1.381(14)
C45 C46 1.431(12)
C42 C48 1.533(12)
C22 C21 1.447(15)
C22 C23 1.510(15)
C29 C28 1.372(14)
C37 C36 1.335(16)
C18 C19 1.432(16)
C18 C24 1.481(16)
C35 C36 1.409(16)
C46 C47 1.498(12)
C19 C20 1.271(18)
C21 C20 1.349(18)
C1 C2 1.476(11)

loop_
_platon_squeeze_void_nr
_platon_squeeze_void_average_x
_platon_squeeze_void_average_y
_platon_squeeze_void_average_z
_platon_squeeze_void_volume
_platon_squeeze_void_count_electrons
1 0.498 -0.003 0.000 477.3 222.2
2 0.998 -0.006 0.500 477.2 223.2
